data_7002761
loop_
_publ_author_name
'Li, Xiaofei'
'Song, Haibin'
'Cui, Chunming'

_publ_section_title
;
 Azaphosphaallyl anion lithium [ArNC(But)PAr]&#x2212;Li+(THF)4 and its
 monomeric potassium and thallium complexes (Ar = 2, 6-iPr2C6H3)
;
_journal_issue 44
_journal_name_full 'Dalton Transactions'
_journal_page_first 9728
_journal_page_last 9730
_journal_paper_doi 10.1039/b916501k
_journal_year 2009
_chemical_formula_moiety 'C29 H43 N P Tl'
_chemical_formula_sum 'C29 H43 N P Tl'
_chemical_formula_weight 640.98
_chemical_name_systematic
;
?
;
_space_group_IT_number 14
_symmetry_cell_setting monoclinic
_symmetry_space_group_name_Hall '-P 2yn'
_symmetry_space_group_name_H-M 'P 1 21/n 1'
_atom_sites_solution_hydrogens geom
_atom_sites_solution_primary direct
_atom_sites_solution_secondary difmap
_audit_creation_method SHELXL-97
_cell_angle_alpha 90.00
_cell_angle_beta 103.105(4)
_cell_angle_gamma 90.00
_cell_formula_units_Z 4
_cell_length_a 14.442(3)
_cell_length_b 10.787(2)
_cell_length_c 18.310(4)
_cell_measurement_reflns_used 7738
_cell_measurement_temperature 113(2)
_cell_measurement_theta_max 27.9
_cell_measurement_theta_min 2.0
_cell_volume 2778.2(10)
_computing_cell_refinement CrystalClear
_computing_data_collection CrystalClear
_computing_data_reduction CrystalClear
_computing_publication_material 'CrystalStructure 3.7.0'
_computing_structure_refinement 'SHELXL-97 (Sheldrick, 1997)'
_computing_structure_solution 'SHELXS-97 (Sheldrick, 1990)'
_diffrn_ambient_temperature 113(2)
_diffrn_detector_area_resol_mean 7.31
_diffrn_measured_fraction_theta_full 0.997
_diffrn_measured_fraction_theta_max 0.997
_diffrn_measurement_device_type 'Rigaku Saturn'
_diffrn_measurement_method \w
_diffrn_radiation_monochromator confocal
_diffrn_radiation_source 'rotating anode'
_diffrn_radiation_type MoK\a
_diffrn_radiation_wavelength 0.71070
_diffrn_reflns_av_R_equivalents 0.0583
_diffrn_reflns_av_sigmaI/netI 0.0439
_diffrn_reflns_limit_h_max 18
_diffrn_reflns_limit_h_min -18
_diffrn_reflns_limit_k_max 14
_diffrn_reflns_limit_k_min -14
_diffrn_reflns_limit_l_max 24
_diffrn_reflns_limit_l_min -24
_diffrn_reflns_number 34036
_diffrn_reflns_theta_full 27.91
_diffrn_reflns_theta_max 27.91
_diffrn_reflns_theta_min 2.04
_diffrn_standards_decay_% 0
_diffrn_standards_interval_count 0
_diffrn_standards_interval_time 0
_diffrn_standards_number 0
_exptl_absorpt_coefficient_mu 5.888
_exptl_absorpt_correction_T_max 0.5905
_exptl_absorpt_correction_T_min 0.4928
_exptl_absorpt_correction_type multi-scan
_exptl_absorpt_process_details crystalclear
_exptl_crystal_colour red-black
_exptl_crystal_density_diffrn 1.533
_exptl_crystal_density_method 'not measured'
_exptl_crystal_description prism
_exptl_crystal_F_000 1280
_exptl_crystal_size_max 0.14
_exptl_crystal_size_mid 0.12
_exptl_crystal_size_min 0.10
_refine_diff_density_max 2.015
_refine_diff_density_min -1.219
_refine_diff_density_rms 0.125
_refine_ls_extinction_method none
_refine_ls_goodness_of_fit_ref 1.059
_refine_ls_hydrogen_treatment constr
_refine_ls_matrix_type full
_refine_ls_number_parameters 300
_refine_ls_number_reflns 6625
_refine_ls_number_restraints 0
_refine_ls_restrained_S_all 1.059
_refine_ls_R_factor_all 0.0421
_refine_ls_R_factor_gt 0.0335
_refine_ls_shift/su_max 0.002
_refine_ls_shift/su_mean 0.000
_refine_ls_structure_factor_coef Fsqd
_refine_ls_weighting_details 'calc w=1/[\s^2^(Fo^2^)+(0.0274P)^2^+2.2748P] where P=(Fo^2^+2Fc^2^)/3'
_refine_ls_weighting_scheme calc
_refine_ls_wR_factor_gt 0.0672
_refine_ls_wR_factor_ref 0.0704
_reflns_number_gt 5739
_reflns_number_total 6625
_reflns_threshold_expression >2sigma(I)
_cod_data_source_file b916501k.txt
_cod_data_source_block shelxltl
_cod_original_cell_volume 2778.1(11)
_cod_database_code 7002761

loop_
_symmetry_equiv_pos_as_xyz
'x, y, z'
'-x+1/2, y+1/2, -z+1/2'
'-x, -y, -z'
'x-1/2, -y-1/2, z-1/2'

loop_
_atom_site_label
_atom_site_type_symbol
_atom_site_fract_x
_atom_site_fract_y
_atom_site_fract_z
_atom_site_U_iso_or_equiv
_atom_site_adp_type
_atom_site_occupancy
_atom_site_symmetry_multiplicity
_atom_site_calc_flag
_atom_site_refinement_flags
_atom_site_disorder_assembly
_atom_site_disorder_group
Tl1 Tl 0.137046(10) 0.046538(14) 1.042512(8) 0.02315(6) Uani 1 1 d . . .
P1 P 0.11253(6) 0.04618(8) 0.88453(5) 0.01285(17) Uani 1 1 d . . .
N1 N 0.29065(18) 0.1365(2) 0.90151(14) 0.0123(6) Uani 1 1 d . . .
C1 C 0.2092(2) 0.1263(3) 0.85532(18) 0.0124(6) Uani 1 1 d . . .
C2 C 0.2045(2) 0.1727(3) 0.77507(18) 0.0158(7) Uani 1 1 d . . .
C3 C 0.1491(3) 0.2953(3) 0.7643(2) 0.0219(8) Uani 1 1 d . . .
H3A H 0.1516 0.3314 0.7157 0.033 Uiso 1 1 calc R . .
H3B H 0.1775 0.3530 0.8045 0.033 Uiso 1 1 calc R . .
H3C H 0.0827 0.2796 0.7659 0.033 Uiso 1 1 calc R . .
C4 C 0.1543(3) 0.0803(3) 0.71610(19) 0.0206(8) Uani 1 1 d . . .
H4A H 0.0878 0.0716 0.7194 0.031 Uiso 1 1 calc R . .
H4B H 0.1860 -0.0004 0.7250 0.031 Uiso 1 1 calc R . .
H4C H 0.1568 0.1102 0.6661 0.031 Uiso 1 1 calc R . .
C5 C 0.3044(3) 0.1971(4) 0.7634(2) 0.0255(8) Uani 1 1 d . . .
H5A H 0.3000 0.2300 0.7129 0.038 Uiso 1 1 calc R . .
H5B H 0.3405 0.1194 0.7693 0.038 Uiso 1 1 calc R . .
H5C H 0.3367 0.2574 0.8006 0.038 Uiso 1 1 calc R . .
C6 C 0.3065(2) 0.1107(3) 0.97842(18) 0.0135(7) Uani 1 1 d . . .
C7 C 0.3073(2) 0.2115(3) 1.02818(19) 0.0159(7) Uani 1 1 d . . .
C8 C 0.3369(2) 0.1908(3) 1.10557(19) 0.0196(8) Uani 1 1 d . . .
H8 H 0.3389 0.2582 1.1393 0.023 Uiso 1 1 calc R . .
C9 C 0.3631(3) 0.0742(3) 1.1334(2) 0.0219(8) Uani 1 1 d . . .
H9 H 0.3838 0.0617 1.1859 0.026 Uiso 1 1 calc R . .
C10 C 0.3592(3) -0.0245(3) 1.0848(2) 0.0196(8) Uani 1 1 d . . .
H10 H 0.3762 -0.1048 1.1047 0.024 Uiso 1 1 calc R . .
C11 C 0.3309(2) -0.0094(3) 1.00747(19) 0.0145(7) Uani 1 1 d . . .
C12 C 0.2840(2) 0.3412(3) 0.9969(2) 0.0196(8) Uani 1 1 d . . .
H12 H 0.2376 0.3323 0.9476 0.024 Uiso 1 1 calc R . .
C13 C 0.3729(3) 0.4034(4) 0.9818(2) 0.0301(9) Uani 1 1 d . . .
H13A H 0.4206 0.4120 1.0290 0.045 Uiso 1 1 calc R . .
H13B H 0.3564 0.4856 0.9599 0.045 Uiso 1 1 calc R . .
H13C H 0.3988 0.3525 0.9468 0.045 Uiso 1 1 calc R . .
C14 C 0.2376(3) 0.4237(4) 1.0464(2) 0.0291(9) Uani 1 1 d . . .
H14A H 0.1843 0.3793 1.0593 0.044 Uiso 1 1 calc R . .
H14B H 0.2142 0.4998 1.0192 0.044 Uiso 1 1 calc R . .
H14C H 0.2845 0.4448 1.0923 0.044 Uiso 1 1 calc R . .
C15 C 0.3324(2) -0.1189(3) 0.95561(19) 0.0162(7) Uani 1 1 d . . .
H15 H 0.3032 -0.0917 0.9032 0.019 Uiso 1 1 calc R . .
C16 C 0.4346(3) -0.1573(4) 0.9586(2) 0.0322(10) Uani 1 1 d . . .
H16A H 0.4697 -0.0865 0.9448 0.048 Uiso 1 1 calc R . .
H16B H 0.4351 -0.2255 0.9233 0.048 Uiso 1 1 calc R . .
H16C H 0.4647 -0.1844 1.0095 0.048 Uiso 1 1 calc R . .
C17 C 0.2747(3) -0.2285(3) 0.9742(2) 0.0280(9) Uani 1 1 d . . .
H17A H 0.3017 -0.2564 1.0256 0.042 Uiso 1 1 calc R . .
H17B H 0.2769 -0.2965 0.9392 0.042 Uiso 1 1 calc R . .
H17C H 0.2086 -0.2029 0.9698 0.042 Uiso 1 1 calc R . .
C18 C -0.0076(2) 0.0906(3) 0.83031(18) 0.0123(6) Uani 1 1 d . . .
C19 C -0.0620(2) -0.0021(3) 0.78382(18) 0.0148(7) Uani 1 1 d . . .
C20 C -0.1593(3) 0.0156(3) 0.75717(19) 0.0192(8) Uani 1 1 d . . .
H20 H -0.1959 -0.0466 0.7270 0.023 Uiso 1 1 calc R . .
C21 C -0.2036(2) 0.1221(4) 0.7739(2) 0.0215(8) Uani 1 1 d . . .
H21 H -0.2702 0.1321 0.7560 0.026 Uiso 1 1 calc R . .
C22 C -0.1511(2) 0.2131(3) 0.8163(2) 0.0217(8) Uani 1 1 d . . .
H22 H -0.1819 0.2869 0.8264 0.026 Uiso 1 1 calc R . .
C23 C -0.0537(2) 0.2002(3) 0.84517(18) 0.0153(7) Uani 1 1 d . . .
C24 C -0.0172(2) -0.1215(3) 0.76329(18) 0.0160(7) Uani 1 1 d . . .
H24 H 0.0530 -0.1078 0.7729 0.019 Uiso 1 1 calc R . .
C25 C -0.0520(3) -0.1543(4) 0.6804(2) 0.0279(9) Uani 1 1 d . . .
H25A H -0.1200 -0.1738 0.6700 0.042 Uiso 1 1 calc R . .
H25B H -0.0168 -0.2264 0.6686 0.042 Uiso 1 1 calc R . .
H25C H -0.0415 -0.0837 0.6496 0.042 Uiso 1 1 calc R . .
C26 C -0.0342(3) -0.2289(3) 0.8130(2) 0.0273(9) Uani 1 1 d . . .
H26A H -0.0016 -0.2120 0.8651 0.041 Uiso 1 1 calc R . .
H26B H -0.0093 -0.3056 0.7962 0.041 Uiso 1 1 calc R . .
H26C H -0.1026 -0.2378 0.8097 0.041 Uiso 1 1 calc R . .
C27 C -0.0019(3) 0.3030(3) 0.89508(19) 0.0178(7) Uani 1 1 d . . .
H27 H 0.0678 0.2855 0.9048 0.021 Uiso 1 1 calc R . .
C28 C -0.0191(3) 0.4323(3) 0.8603(2) 0.0260(9) Uani 1 1 d . . .
H28A H -0.0048 0.4317 0.8105 0.039 Uiso 1 1 calc R . .
H28B H 0.0222 0.4923 0.8923 0.039 Uiso 1 1 calc R . .
H28C H -0.0858 0.4557 0.8558 0.039 Uiso 1 1 calc R . .
C29 C -0.0306(3) 0.3029(4) 0.9707(2) 0.0255(8) Uani 1 1 d . . .
H29A H -0.0981 0.3240 0.9630 0.038 Uiso 1 1 calc R . .
H29B H 0.0075 0.3642 1.0041 0.038 Uiso 1 1 calc R . .
H29C H -0.0196 0.2204 0.9935 0.038 Uiso 1 1 calc R . .

loop_
_atom_site_aniso_label
_atom_site_aniso_U_11
_atom_site_aniso_U_22
_atom_site_aniso_U_33
_atom_site_aniso_U_23
_atom_site_aniso_U_13
_atom_site_aniso_U_12
Tl1 0.02082(9) 0.03235(9) 0.01805(8) 0.00124(6) 0.00814(6) 0.00002(6)
P1 0.0111(4) 0.0163(4) 0.0108(4) 0.0027(3) 0.0018(3) -0.0013(3)
N1 0.0126(14) 0.0136(14) 0.0112(13) 0.0009(11) 0.0040(11) -0.0012(11)
C1 0.0159(16) 0.0078(15) 0.0144(16) -0.0025(12) 0.0054(13) 0.0023(13)
C2 0.0190(18) 0.0162(17) 0.0126(16) 0.0018(13) 0.0043(13) -0.0017(14)
C3 0.029(2) 0.0201(19) 0.0182(18) 0.0055(14) 0.0077(15) 0.0031(16)
C4 0.027(2) 0.0218(19) 0.0131(17) -0.0008(14) 0.0057(15) -0.0042(16)
C5 0.026(2) 0.034(2) 0.0180(19) 0.0040(16) 0.0085(16) -0.0042(17)
C6 0.0074(15) 0.0189(18) 0.0146(17) -0.0012(13) 0.0032(13) -0.0025(13)
C7 0.0126(16) 0.0190(18) 0.0159(17) -0.0009(13) 0.0025(13) -0.0008(14)
C8 0.0222(19) 0.0202(19) 0.0158(18) -0.0052(14) 0.0030(15) -0.0018(15)
C9 0.0223(19) 0.033(2) 0.0080(16) 0.0010(14) -0.0009(14) 0.0004(16)
C10 0.0201(19) 0.021(2) 0.0162(18) 0.0041(14) 0.0018(14) 0.0039(15)
C11 0.0092(16) 0.0188(17) 0.0160(17) 0.0008(13) 0.0038(13) -0.0015(14)
C12 0.0201(18) 0.0189(19) 0.0189(18) -0.0022(14) 0.0023(14) 0.0029(15)
C13 0.035(2) 0.020(2) 0.038(2) 0.0044(17) 0.0144(19) 0.0017(17)
C14 0.032(2) 0.025(2) 0.031(2) -0.0062(17) 0.0077(18) 0.0059(17)
C15 0.0162(17) 0.0172(18) 0.0147(17) -0.0009(13) 0.0022(13) 0.0012(14)
C16 0.022(2) 0.036(2) 0.038(2) -0.0146(19) 0.0048(18) 0.0037(18)
C17 0.038(2) 0.019(2) 0.029(2) -0.0005(16) 0.0120(18) -0.0004(17)
C18 0.0120(16) 0.0160(16) 0.0094(15) 0.0025(12) 0.0033(12) 0.0002(13)
C19 0.0157(17) 0.0183(17) 0.0106(16) 0.0028(13) 0.0038(13) -0.0007(14)
C20 0.0176(18) 0.028(2) 0.0112(17) 0.0004(14) 0.0010(14) -0.0041(15)
C21 0.0106(17) 0.033(2) 0.0190(18) 0.0043(16) -0.0004(14) 0.0048(16)
C22 0.0216(19) 0.0226(19) 0.0217(19) 0.0050(15) 0.0066(15) 0.0117(15)
C23 0.0176(17) 0.0180(17) 0.0119(16) 0.0022(13) 0.0069(13) 0.0002(14)
C24 0.0158(17) 0.0165(17) 0.0149(17) -0.0015(13) 0.0016(13) -0.0027(14)
C25 0.028(2) 0.031(2) 0.022(2) -0.0123(17) 0.0013(16) 0.0001(18)
C26 0.034(2) 0.0185(19) 0.031(2) -0.0015(16) 0.0099(18) -0.0027(17)
C27 0.0227(19) 0.0154(17) 0.0158(17) 0.0008(13) 0.0055(14) 0.0009(14)
C28 0.037(2) 0.020(2) 0.023(2) -0.0002(15) 0.0104(18) 0.0028(17)
C29 0.031(2) 0.027(2) 0.0197(19) -0.0015(15) 0.0084(16) 0.0055(17)

loop_
_atom_type_symbol
_atom_type_description
_atom_type_scat_dispersion_real
_atom_type_scat_dispersion_imag
_atom_type_scat_source
C C 0.0033 0.0016 'International Tables Vol C Tables 4.2.6.8 and 6.1.1.4'
H H 0.0000 0.0000 'International Tables Vol C Tables 4.2.6.8 and 6.1.1.4'
N N 0.0061 0.0033 'International Tables Vol C Tables 4.2.6.8 and 6.1.1.4'
P P 0.1023 0.0942 'International Tables Vol C Tables 4.2.6.8 and 6.1.1.4'
Tl Tl -2.8358 9.6688 'International Tables Vol C Tables 4.2.6.8 and 6.1.1.4'

loop_
_geom_angle_atom_site_label_1
_geom_angle_atom_site_label_2
_geom_angle_atom_site_label_3
_geom_angle
_geom_angle_site_symmetry_1
_geom_angle_site_symmetry_3
_geom_angle_publ_flag
C1 P1 C18 113.95(15) . . ?
C1 P1 Tl1 111.86(11) . . ?
C18 P1 Tl1 115.54(11) . . ?
C1 N1 C6 124.0(3) . . ?
N1 C1 C2 115.8(3) . . ?
N1 C1 P1 119.6(2) . . ?
C2 C1 P1 124.3(2) . . ?
C4 C2 C5 109.0(3) . . ?
C4 C2 C3 108.8(3) . . ?
C5 C2 C3 108.4(3) . . ?
C4 C2 C1 112.0(3) . . ?
C5 C2 C1 110.5(3) . . ?
C3 C2 C1 108.1(3) . . ?
C2 C3 H3A 109.5 . . ?
C2 C3 H3B 109.5 . . ?
H3A C3 H3B 109.5 . . ?
C2 C3 H3C 109.5 . . ?
H3A C3 H3C 109.5 . . ?
H3B C3 H3C 109.5 . . ?
C2 C4 H4A 109.5 . . ?
C2 C4 H4B 109.5 . . ?
H4A C4 H4B 109.5 . . ?
C2 C4 H4C 109.5 . . ?
H4A C4 H4C 109.5 . . ?
H4B C4 H4C 109.5 . . ?
C2 C5 H5A 109.5 . . ?
C2 C5 H5B 109.5 . . ?
H5A C5 H5B 109.5 . . ?
C2 C5 H5C 109.5 . . ?
H5A C5 H5C 109.5 . . ?
H5B C5 H5C 109.5 . . ?
N1 C6 C11 122.0(3) . . ?
N1 C6 C7 117.9(3) . . ?
C11 C6 C7 119.7(3) . . ?
C8 C7 C6 118.9(3) . . ?
C8 C7 C12 121.2(3) . . ?
C6 C7 C12 119.7(3) . . ?
C9 C8 C7 121.0(3) . . ?
C9 C8 H8 119.5 . . ?
C7 C8 H8 119.5 . . ?
C8 C9 C10 119.9(3) . . ?
C8 C9 H9 120.1 . . ?
C10 C9 H9 120.1 . . ?
C9 C10 C11 121.7(3) . . ?
C9 C10 H10 119.2 . . ?
C11 C10 H10 119.2 . . ?
C10 C11 C6 118.7(3) . . ?
C10 C11 C15 120.2(3) . . ?
C6 C11 C15 121.0(3) . . ?
C7 C12 C13 110.4(3) . . ?
C7 C12 C14 113.7(3) . . ?
C13 C12 C14 110.6(3) . . ?
C7 C12 H12 107.3 . . ?
C13 C12 H12 107.3 . . ?
C14 C12 H12 107.3 . . ?
C12 C13 H13A 109.5 . . ?
C12 C13 H13B 109.5 . . ?
H13A C13 H13B 109.5 . . ?
C12 C13 H13C 109.5 . . ?
H13A C13 H13C 109.5 . . ?
H13B C13 H13C 109.5 . . ?
C12 C14 H14A 109.5 . . ?
C12 C14 H14B 109.5 . . ?
H14A C14 H14B 109.5 . . ?
C12 C14 H14C 109.5 . . ?
H14A C14 H14C 109.5 . . ?
H14B C14 H14C 109.5 . . ?
C11 C15 C16 109.8(3) . . ?
C11 C15 C17 112.2(3) . . ?
C16 C15 C17 110.8(3) . . ?
C11 C15 H15 108.0 . . ?
C16 C15 H15 108.0 . . ?
C17 C15 H15 108.0 . . ?
C15 C16 H16A 109.5 . . ?
C15 C16 H16B 109.5 . . ?
H16A C16 H16B 109.5 . . ?
C15 C16 H16C 109.5 . . ?
H16A C16 H16C 109.5 . . ?
H16B C16 H16C 109.5 . . ?
C15 C17 H17A 109.5 . . ?
C15 C17 H17B 109.5 . . ?
H17A C17 H17B 109.5 . . ?
C15 C17 H17C 109.5 . . ?
H17A C17 H17C 109.5 . . ?
H17B C17 H17C 109.5 . . ?
C23 C18 C19 118.8(3) . . ?
C23 C18 P1 122.5(2) . . ?
C19 C18 P1 117.3(2) . . ?
C20 C19 C18 119.2(3) . . ?
C20 C19 C24 118.7(3) . . ?
C18 C19 C24 122.1(3) . . ?
C21 C20 C19 121.1(3) . . ?
C21 C20 H20 119.4 . . ?
C19 C20 H20 119.4 . . ?
C22 C21 C20 119.8(3) . . ?
C22 C21 H21 120.1 . . ?
C20 C21 H21 120.1 . . ?
C21 C22 C23 121.7(3) . . ?
C21 C22 H22 119.2 . . ?
C23 C22 H22 119.2 . . ?
C22 C23 C18 119.3(3) . . ?
C22 C23 C27 118.2(3) . . ?
C18 C23 C27 122.4(3) . . ?
C19 C24 C26 111.1(3) . . ?
C19 C24 C25 112.2(3) . . ?
C26 C24 C25 110.8(3) . . ?
C19 C24 H24 107.5 . . ?
C26 C24 H24 107.5 . . ?
C25 C24 H24 107.5 . . ?
C24 C25 H25A 109.5 . . ?
C24 C25 H25B 109.5 . . ?
H25A C25 H25B 109.5 . . ?
C24 C25 H25C 109.5 . . ?
H25A C25 H25C 109.5 . . ?
H25B C25 H25C 109.5 . . ?
C24 C26 H26A 109.5 . . ?
C24 C26 H26B 109.5 . . ?
H26A C26 H26B 109.5 . . ?
C24 C26 H26C 109.5 . . ?
H26A C26 H26C 109.5 . . ?
H26B C26 H26C 109.5 . . ?
C23 C27 C28 113.8(3) . . ?
C23 C27 C29 110.2(3) . . ?
C28 C27 C29 109.0(3) . . ?
C23 C27 H27 107.9 . . ?
C28 C27 H27 107.9 . . ?
C29 C27 H27 107.9 . . ?
C27 C28 H28A 109.5 . . ?
C27 C28 H28B 109.5 . . ?
H28A C28 H28B 109.5 . . ?
C27 C28 H28C 109.5 . . ?
H28A C28 H28C 109.5 . . ?
H28B C28 H28C 109.5 . . ?
C27 C29 H29A 109.5 . . ?
C27 C29 H29B 109.5 . . ?
H29A C29 H29B 109.5 . . ?
C27 C29 H29C 109.5 . . ?
H29A C29 H29C 109.5 . . ?
H29B C29 H29C 109.5 . . ?

loop_
_geom_bond_atom_site_label_1
_geom_bond_atom_site_label_2
_geom_bond_distance
_geom_bond_site_symmetry_2
_geom_bond_publ_flag
Tl1 P1 2.8335(11) . ?
P1 C1 1.822(3) . ?
P1 C18 1.855(3) . ?
N1 C1 1.288(4) . ?
N1 C6 1.402(4) . ?
C1 C2 1.539(4) . ?
C2 C4 1.527(5) . ?
C2 C5 1.528(5) . ?
C2 C3 1.535(5) . ?
C3 H3A 0.9800 . ?
C3 H3B 0.9800 . ?
C3 H3C 0.9800 . ?
C4 H4A 0.9800 . ?
C4 H4B 0.9800 . ?
C4 H4C 0.9800 . ?
C5 H5A 0.9800 . ?
C5 H5B 0.9800 . ?
C5 H5C 0.9800 . ?
C6 C11 1.414(5) . ?
C6 C7 1.417(5) . ?
C7 C8 1.402(5) . ?
C7 C12 1.520(5) . ?
C8 C9 1.378(5) . ?
C8 H8 0.9500 . ?
C9 C10 1.380(5) . ?
C9 H9 0.9500 . ?
C10 C11 1.392(5) . ?
C10 H10 0.9500 . ?
C11 C15 1.519(5) . ?
C12 C13 1.528(5) . ?
C12 C14 1.529(5) . ?
C12 H12 1.0000 . ?
C13 H13A 0.9800 . ?
C13 H13B 0.9800 . ?
C13 H13C 0.9800 . ?
C14 H14A 0.9800 . ?
C14 H14B 0.9800 . ?
C14 H14C 0.9800 . ?
C15 C16 1.522(5) . ?
C15 C17 1.528(5) . ?
C15 H15 1.0000 . ?
C16 H16A 0.9800 . ?
C16 H16B 0.9800 . ?
C16 H16C 0.9800 . ?
C17 H17A 0.9800 . ?
C17 H17B 0.9800 . ?
C17 H17C 0.9800 . ?
C18 C23 1.413(5) . ?
C18 C19 1.428(5) . ?
C19 C20 1.393(5) . ?
C19 C24 1.526(5) . ?
C20 C21 1.383(5) . ?
C20 H20 0.9500 . ?
C21 C22 1.369(5) . ?
C21 H21 0.9500 . ?
C22 C23 1.393(5) . ?
C22 H22 0.9500 . ?
C23 C27 1.521(5) . ?
C24 C26 1.527(5) . ?
C24 C25 1.528(5) . ?
C24 H24 1.0000 . ?
C25 H25A 0.9800 . ?
C25 H25B 0.9800 . ?
C25 H25C 0.9800 . ?
C26 H26A 0.9800 . ?
C26 H26B 0.9800 . ?
C26 H26C 0.9800 . ?
C27 C28 1.531(5) . ?
C27 C29 1.533(5) . ?
C27 H27 1.0000 . ?
C28 H28A 0.9800 . ?
C28 H28B 0.9800 . ?
C28 H28C 0.9800 . ?
C29 H29A 0.9800 . ?
C29 H29B 0.9800 . ?
C29 H29C 0.9800 . ?

loop_
_geom_torsion_atom_site_label_1
_geom_torsion_atom_site_label_2
_geom_torsion_atom_site_label_3
_geom_torsion_atom_site_label_4
_geom_torsion
_geom_torsion_site_symmetry_1
_geom_torsion_site_symmetry_2
_geom_torsion_site_symmetry_3
_geom_torsion_site_symmetry_4
_geom_torsion_publ_flag
C6 N1 C1 C2 173.5(3) . . . . ?
C6 N1 C1 P1 -12.5(4) . . . . ?
C18 P1 C1 N1 157.1(2) . . . . ?
Tl1 P1 C1 N1 23.7(3) . . . . ?
C18 P1 C1 C2 -29.5(3) . . . . ?
Tl1 P1 C1 C2 -162.8(2) . . . . ?
N1 C1 C2 C4 133.5(3) . . . . ?
P1 C1 C2 C4 -40.2(4) . . . . ?
N1 C1 C2 C5 11.7(4) . . . . ?
P1 C1 C2 C5 -161.9(3) . . . . ?
N1 C1 C2 C3 -106.7(3) . . . . ?
P1 C1 C2 C3 79.6(3) . . . . ?
C1 N1 C6 C11 88.8(4) . . . . ?
C1 N1 C6 C7 -97.8(4) . . . . ?
N1 C6 C7 C8 -170.6(3) . . . . ?
C11 C6 C7 C8 3.1(5) . . . . ?
N1 C6 C7 C12 4.5(4) . . . . ?
C11 C6 C7 C12 178.1(3) . . . . ?
C6 C7 C8 C9 -1.3(5) . . . . ?
C12 C7 C8 C9 -176.3(3) . . . . ?
C7 C8 C9 C10 -0.8(6) . . . . ?
C8 C9 C10 C11 1.2(6) . . . . ?
C9 C10 C11 C6 0.5(5) . . . . ?
C9 C10 C11 C15 176.9(3) . . . . ?
N1 C6 C11 C10 170.7(3) . . . . ?
C7 C6 C11 C10 -2.7(5) . . . . ?
N1 C6 C11 C15 -5.6(5) . . . . ?
C7 C6 C11 C15 -179.0(3) . . . . ?
C8 C7 C12 C13 89.7(4) . . . . ?
C6 C7 C12 C13 -85.2(4) . . . . ?
C8 C7 C12 C14 -35.2(5) . . . . ?
C6 C7 C12 C14 149.9(3) . . . . ?
C10 C11 C15 C16 -68.6(4) . . . . ?
C6 C11 C15 C16 107.7(4) . . . . ?
C10 C11 C15 C17 55.0(4) . . . . ?
C6 C11 C15 C17 -128.7(3) . . . . ?
C1 P1 C18 C23 -80.1(3) . . . . ?
Tl1 P1 C18 C23 51.5(3) . . . . ?
C1 P1 C18 C19 113.6(3) . . . . ?
Tl1 P1 C18 C19 -114.8(2) . . . . ?
C23 C18 C19 C20 -2.7(5) . . . . ?
P1 C18 C19 C20 164.1(3) . . . . ?
C23 C18 C19 C24 178.3(3) . . . . ?
P1 C18 C19 C24 -14.9(4) . . . . ?
C18 C19 C20 C21 1.1(5) . . . . ?
C24 C19 C20 C21 -179.9(3) . . . . ?
C19 C20 C21 C22 1.1(5) . . . . ?
C20 C21 C22 C23 -1.7(5) . . . . ?
C21 C22 C23 C18 0.1(5) . . . . ?
C21 C22 C23 C27 -176.9(3) . . . . ?
C19 C18 C23 C22 2.1(5) . . . . ?
P1 C18 C23 C22 -163.9(3) . . . . ?
C19 C18 C23 C27 178.9(3) . . . . ?
P1 C18 C23 C27 12.9(4) . . . . ?
C20 C19 C24 C26 -79.8(4) . . . . ?
C18 C19 C24 C26 99.2(4) . . . . ?
C20 C19 C24 C25 44.8(4) . . . . ?
C18 C19 C24 C25 -136.2(3) . . . . ?
C22 C23 C27 C28 -52.3(4) . . . . ?
C18 C23 C27 C28 130.9(3) . . . . ?
C22 C23 C27 C29 70.4(4) . . . . ?
C18 C23 C27 C29 -106.4(4) . . . . ?
